data_2233681
loop_
_publ_author_name
'Al-Abdullah, Ebtehal S.'
'Asiri, Hanadi H.'
'El-Emam, Ali'
'Ng, Seik Weng'

_publ_section_title
;
 3-(Adamantan-1-yl)-4-phenyl-1-[(4-phenylpiperazin-1-yl)methyl]-1<i>H</i>-1,2,4-triazole-5(4<i>H</i>)-thione
;
_journal_coeditor_code XU5420
_journal_issue 2
_journal_name_full 'Acta Crystallographica Section E'
_journal_page_first o345
_journal_paper_doi 10.1107/S1600536811055711
_journal_volume 68
_journal_year 2012
_chemical_formula_iupac 'C29 H35 N5 S'
_chemical_formula_moiety 'C29 H35 N5 S'
_chemical_formula_sum 'C29 H35 N5 S'
_chemical_formula_weight 485.68
_chemical_name_systematic
;
3-(Adamantan-1-yl)-4-phenyl-1-[(4-phenylpiperazin-1-yl)methyl]-
1<i>H</i>-1,2,4-triazole-5(4<i>H</i>)-thione
;
_space_group_IT_number 4
_symmetry_cell_setting monoclinic
_symmetry_space_group_name_Hall 'P 2yb'
_symmetry_space_group_name_H-M 'P 1 21 1'
_atom_sites_solution_hydrogens geom
_atom_sites_solution_primary direct
_atom_sites_solution_secondary difmap
_audit_creation_method SHELXL-97
_cell_angle_alpha 90.00
_cell_angle_beta 103.864(4)
_cell_angle_gamma 90.00
_cell_formula_units_Z 2
_cell_length_a 11.3342(5)
_cell_length_b 8.4744(3)
_cell_length_c 13.7868(6)
_cell_measurement_reflns_used 5784
_cell_measurement_temperature 100(2)
_cell_measurement_theta_max 27.4997
_cell_measurement_theta_min 2.3985
_cell_volume 1285.65(9)
_computing_cell_refinement 'CrysAlis PRO (Agilent, 2010)'
_computing_data_collection 'CrysAlis PRO (Agilent, 2010)'
_computing_data_reduction 'CrysAlis PRO (Agilent, 2010)'
_computing_molecular_graphics 'X-SEED (Barbour, 2001)'
_computing_publication_material 'publCIF (Westrip, 2010)'
_computing_structure_refinement 'SHELXL97 (Sheldrick, 2008)'
_computing_structure_solution 'SHELXS97 (Sheldrick, 2008)'
_diffrn_ambient_temperature 100(2)
_diffrn_detector_area_resol_mean 10.4041
_diffrn_measured_fraction_theta_full 0.997
_diffrn_measured_fraction_theta_max 0.997
_diffrn_measurement_device_type 'Agilent SuperNova Dual diffractometer with an Atlas detector'
_diffrn_measurement_method '\w scan'
_diffrn_radiation_monochromator Mirror
_diffrn_radiation_source 'SuperNova (Mo) X-ray Source'
_diffrn_radiation_type MoK\a
_diffrn_radiation_wavelength 0.71073
_diffrn_reflns_av_R_equivalents 0.0223
_diffrn_reflns_av_sigmaI/netI 0.0359
_diffrn_reflns_limit_h_max 14
_diffrn_reflns_limit_h_min -14
_diffrn_reflns_limit_k_max 11
_diffrn_reflns_limit_k_min -10
_diffrn_reflns_limit_l_max 17
_diffrn_reflns_limit_l_min -13
_diffrn_reflns_number 8952
_diffrn_reflns_theta_full 27.56
_diffrn_reflns_theta_max 27.56
_diffrn_reflns_theta_min 2.84
_diffrn_standards_decay_% 0
_diffrn_standards_interval_count 0
_diffrn_standards_interval_time 0
_diffrn_standards_number 0
_exptl_absorpt_coefficient_mu 0.153
_exptl_absorpt_correction_T_max 0.9555
_exptl_absorpt_correction_T_min 0.9412
_exptl_absorpt_correction_type multi-scan
_exptl_absorpt_process_details '(CrysAlis PRO; Agilent, 2010)'
_exptl_crystal_colour colorless
_exptl_crystal_density_diffrn 1.255
_exptl_crystal_density_method 'not measured'
_exptl_crystal_description wedge
_exptl_crystal_F_000 520
_exptl_crystal_size_max 0.40
_exptl_crystal_size_mid 0.35
_exptl_crystal_size_min 0.30
_refine_diff_density_max 0.722
_refine_diff_density_min -0.563
_refine_ls_abs_structure_details 'Flack (1983), 2382 Friedel pairs'
_refine_ls_abs_structure_Flack 0.01(11)
_refine_ls_extinction_method none
_refine_ls_goodness_of_fit_ref 1.020
_refine_ls_hydrogen_treatment constr
_refine_ls_matrix_type full
_refine_ls_number_parameters 398
_refine_ls_number_reflns 5537
_refine_ls_number_restraints 169
_refine_ls_restrained_S_all 1.090
_refine_ls_R_factor_all 0.0659
_refine_ls_R_factor_gt 0.0597
_refine_ls_shift/su_max 0.001
_refine_ls_shift/su_mean 0.001
_refine_ls_structure_factor_coef Fsqd
_refine_ls_weighting_details 'calc w=1/[\s^2^(Fo^2^)+(0.0713P)^2^+1.5877P] where P=(Fo^2^+2Fc^2^)/3'
_refine_ls_weighting_scheme calc
_refine_ls_wR_factor_gt 0.1485
_refine_ls_wR_factor_ref 0.1535
_reflns_number_gt 5155
_reflns_number_total 5539
_reflns_threshold_expression I>2\s(I)
_cod_data_source_file xu5420.cif
_cod_data_source_block I
_cod_original_sg_symbol_H-M 'P 21'
_cod_database_code 2233681
_cod_database_fobs_code 2233681

loop_
_symmetry_equiv_pos_as_xyz
'x, y, z'
'-x, y+1/2, -z'

loop_
_atom_site_type_symbol
_atom_site_label
_atom_site_fract_x
_atom_site_fract_y
_atom_site_fract_z
_atom_site_U_iso_or_equiv
_atom_site_adp_type
_atom_site_calc_flag
_atom_site_refinement_flags
_atom_site_occupancy
_atom_site_symmetry_multiplicity
_atom_site_disorder_assembly
_atom_site_disorder_group
S S1 0.82856(7) 0.50082(16) 0.02316(5) 0.02700(18) Uani d . 1 1 . .
N N1 0.8127(2) 0.7494(3) 0.14650(19) 0.0224(5) Uani d . 1 1 . .
N N2 1.0027(2) 0.8295(4) 0.1988(2) 0.0281(6) Uani d . 1 1 . .
N N3 0.9950(2) 0.7016(3) 0.1347(2) 0.0253(6) Uani d . 1 1 . .
N N4 1.1767(2) 0.5280(4) 0.1622(2) 0.0254(6) Uani d . 1 1 . .
N N5 1.2418(2) 0.2718(4) 0.29827(19) 0.0244(6) Uani d . 1 1 . .
C C1 0.8801(3) 0.6498(4) 0.1015(2) 0.0224(6) Uani d . 1 1 . .
C C2 0.8918(3) 0.8563(4) 0.2051(2) 0.0246(6) Uani d . 1 1 A .
C C3 0.6821(3) 0.7415(4) 0.1239(3) 0.0297(7) Uani d . 1 1 . .
C C4 0.6262(4) 0.6461(5) 0.1808(3) 0.0438(10) Uani d . 1 1 . .
H H4 0.6729 0.5857 0.2345 0.053 Uiso calc R 1 1 . .
C C5 0.4988(4) 0.6406(6) 0.1573(5) 0.0613(15) Uani d . 1 1 . .
H H5 0.4586 0.5758 0.1956 0.074 Uiso calc R 1 1 . .
C C6 0.4320(4) 0.7274(6) 0.0803(5) 0.0637(15) Uani d . 1 1 . .
H H6 0.3458 0.7228 0.0653 0.076 Uiso calc R 1 1 . .
C C7 0.4887(4) 0.8215(6) 0.0240(5) 0.0593(14) Uani d . 1 1 . .
H H7 0.4416 0.8820 -0.0294 0.071 Uiso calc R 1 1 . .
C C8 0.6154(3) 0.8283(5) 0.0452(3) 0.0404(9) Uani d . 1 1 . .
H H8 0.6550 0.8920 0.0059 0.049 Uiso calc R 1 1 . .
C C9 0.8586(2) 0.9902(3) 0.2700(2) 0.0366(8) Uani d D 1 1 . .
C C10 0.7951(4) 1.1115(4) 0.1942(2) 0.0408(14) Uani d PDU 0.678(5) 1 A 1
H H10A 0.8508 1.1462 0.1530 0.049 Uiso calc PR 0.678(5) 1 A 1
H H10B 0.7228 1.0630 0.1493 0.049 Uiso calc PR 0.678(5) 1 A 1
C C11 0.7569(4) 1.2516(4) 0.2460(3) 0.0391(13) Uani d PDU 0.678(5) 1 A 1
H H11 0.7171 1.3314 0.1952 0.047 Uiso calc PR 0.678(5) 1 A 1
C C12 0.8665(4) 1.3237(4) 0.3151(3) 0.0433(17) Uani d PDU 0.678(5) 1 A 1
H H12A 0.9237 1.3619 0.2761 0.052 Uiso calc PR 0.678(5) 1 A 1
H H12B 0.8416 1.4149 0.3504 0.052 Uiso calc PR 0.678(5) 1 A 1
C C13 0.9280(3) 1.2023(4) 0.3896(3) 0.0424(16) Uani d PDU 0.678(5) 1 A 1
H H13 1.0006 1.2506 0.4358 0.051 Uiso calc PR 0.678(5) 1 A 1
C C14 0.9677(3) 1.0649(5) 0.3362(3) 0.0434(16) Uani d PDU 0.678(5) 1 A 1
H H14A 1.0238 1.1016 0.2959 0.052 Uiso calc PR 0.678(5) 1 A 1
H H14B 1.0112 0.9869 0.3855 0.052 Uiso calc PR 0.678(5) 1 A 1
C C15 0.6689(3) 1.1999(5) 0.3060(3) 0.0374(13) Uani d PDU 0.678(5) 1 A 1
H H15A 0.5951 1.1551 0.2611 0.045 Uiso calc PR 0.678(5) 1 A 1
H H15B 0.6446 1.2916 0.3413 0.045 Uiso calc PR 0.678(5) 1 A 1
C C16 0.7294(3) 1.0775(4) 0.3804(3) 0.0303(12) Uani d PDU 0.678(5) 1 A 1
H H16 0.6715 1.0419 0.4204 0.036 Uiso calc PR 0.678(5) 1 A 1
C C17 0.8409(4) 1.1462(5) 0.4491(2) 0.0377(13) Uani d PDU 0.678(5) 1 A 1
H H17A 0.8175 1.2357 0.4867 0.045 Uiso calc PR 0.678(5) 1 A 1
H H17B 0.8807 1.0652 0.4977 0.045 Uiso calc PR 0.678(5) 1 A 1
C C18 0.7658(3) 0.9387(3) 0.3261(3) 0.0261(11) Uani d PDU 0.678(5) 1 A 1
H H18A 0.6934 0.8951 0.2786 0.031 Uiso calc PR 0.678(5) 1 A 1
H H18B 0.8007 0.8549 0.3745 0.031 Uiso calc PR 0.678(5) 1 A 1
C C19 1.1068(3) 0.6541(5) 0.1049(3) 0.0280(7) Uani d . 1 1 . .
H H19A 1.0839 0.6214 0.0339 0.034 Uiso calc R 1 1 . .
H H19B 1.1599 0.7478 0.1095 0.034 Uiso calc R 1 1 . .
C C20 1.2026(3) 0.5548(4) 0.2700(2) 0.0264(7) Uani d . 1 1 . .
H H20A 1.1261 0.5502 0.2926 0.032 Uiso calc R 1 1 . .
H H20B 1.2384 0.6610 0.2858 0.032 Uiso calc R 1 1 . .
C C21 1.2901(3) 0.4310(4) 0.3246(3) 0.0271(7) Uani d . 1 1 . .
H H21A 1.3693 0.4423 0.3067 0.033 Uiso calc R 1 1 . .
H H21B 1.3037 0.4469 0.3976 0.033 Uiso calc R 1 1 . .
C C22 1.2169(3) 0.2464(4) 0.1899(2) 0.0283(7) Uani d . 1 1 . .
H H22A 1.1828 0.1395 0.1733 0.034 Uiso calc R 1 1 . .
H H22B 1.2933 0.2546 0.1674 0.034 Uiso calc R 1 1 . .
C C23 1.1266(3) 0.3703(4) 0.1372(2) 0.0241(6) Uani d . 1 1 . .
H H23A 1.1094 0.3543 0.0640 0.029 Uiso calc R 1 1 . .
H H23B 1.0493 0.3595 0.1580 0.029 Uiso calc R 1 1 . .
C C24 1.3055(3) 0.1486(4) 0.3583(2) 0.0220(6) Uani d . 1 1 . .
C C25 1.3170(3) 0.1532(4) 0.4616(2) 0.0295(7) Uani d . 1 1 . .
H H25 1.2840 0.2397 0.4902 0.035 Uiso calc R 1 1 . .
C C26 1.3757(3) 0.0341(5) 0.5226(2) 0.0327(8) Uani d . 1 1 . .
H H26 1.3825 0.0393 0.5925 0.039 Uiso calc R 1 1 . .
C C27 1.4254(3) -0.0945(4) 0.4823(3) 0.0314(7) Uani d . 1 1 . .
H H27 1.4663 -0.1761 0.5244 0.038 Uiso calc R 1 1 . .
C C28 1.4139(3) -0.1007(5) 0.3811(3) 0.0313(7) Uani d . 1 1 . .
H H28 1.4466 -0.1881 0.3531 0.038 Uiso calc R 1 1 . .
C C29 1.3552(3) 0.0193(4) 0.3184(2) 0.0267(6) Uani d . 1 1 . .
H H29 1.3488 0.0134 0.2485 0.032 Uiso calc R 1 1 . .
C C10' 0.9726(4) 1.0898(7) 0.2942(5) 0.041(3) Uani d PDU 0.322(5) 1 A 2
H H10C 1.0445 1.0199 0.3129 0.050 Uiso calc PR 0.322(5) 1 A 2
H H10D 0.9787 1.1499 0.2340 0.050 Uiso calc PR 0.322(5) 1 A 2
C C11' 0.9728(5) 1.2025(6) 0.3780(4) 0.037(3) Uani d PDU 0.322(5) 1 A 2
H H11B 1.0480 1.2687 0.3899 0.045 Uiso calc PR 0.322(5) 1 A 2
C C12' 0.9704(5) 1.1144(8) 0.4720(4) 0.041(3) Uani d PDU 0.322(5) 1 A 2
H H12C 0.9674 1.1897 0.5263 0.049 Uiso calc PR 0.322(5) 1 A 2
H H12D 1.0445 1.0492 0.4933 0.049 Uiso calc PR 0.322(5) 1 A 2
C C13' 0.8595(5) 1.0112(6) 0.4507(3) 0.030(2) Uani d PDU 0.322(5) 1 A 2
H H13' 0.8571 0.9485 0.5116 0.036 Uiso calc PR 0.322(5) 1 A 2
C C14' 0.8619(6) 0.9014(5) 0.3658(3) 0.034(3) Uani d PDU 0.322(5) 1 A 2
H H14C 0.7912 0.8294 0.3553 0.041 Uiso calc PR 0.322(5) 1 A 2
H H14D 0.9366 0.8364 0.3832 0.041 Uiso calc PR 0.322(5) 1 A 2
C C15' 0.8633(6) 1.3077(5) 0.3507(6) 0.037(4) Uani d PDU 0.322(5) 1 A 2
H H15C 0.8626 1.3817 0.4061 0.045 Uiso calc PR 0.322(5) 1 A 2
H H15D 0.8657 1.3702 0.2905 0.045 Uiso calc PR 0.322(5) 1 A 2
C C16' 0.7514(5) 1.2067(5) 0.3305(4) 0.027(2) Uani d PDU 0.322(5) 1 A 2
H H16' 0.6780 1.2760 0.3129 0.032 Uiso calc PR 0.322(5) 1 A 2
C C17' 0.7481(5) 1.1129(8) 0.4221(4) 0.021(2) Uani d PDU 0.322(5) 1 A 2
H H17C 0.6744 1.0459 0.4088 0.025 Uiso calc PR 0.322(5) 1 A 2
H H17D 0.7448 1.1853 0.4778 0.025 Uiso calc PR 0.322(5) 1 A 2
C C18' 0.7507(4) 1.0967(6) 0.2452(4) 0.029(2) Uani d PDU 0.322(5) 1 A 2
H H18C 0.6754 1.0329 0.2312 0.035 Uiso calc PR 0.322(5) 1 A 2
H H18D 0.7521 1.1585 0.1846 0.035 Uiso calc PR 0.322(5) 1 A 2

loop_
_atom_site_aniso_label
_atom_site_aniso_U_11
_atom_site_aniso_U_22
_atom_site_aniso_U_33
_atom_site_aniso_U_12
_atom_site_aniso_U_13
_atom_site_aniso_U_23
S1 0.0281(4) 0.0282(4) 0.0246(3) -0.0012(3) 0.0061(3) 0.0004(3)
N1 0.0228(12) 0.0208(13) 0.0263(13) 0.0058(10) 0.0115(10) 0.0054(10)
N2 0.0273(13) 0.0260(14) 0.0299(14) 0.0066(11) 0.0044(11) -0.0023(11)
N3 0.0204(12) 0.0262(14) 0.0293(14) 0.0050(11) 0.0062(10) -0.0020(11)
N4 0.0222(12) 0.0271(15) 0.0279(13) 0.0022(11) 0.0077(10) 0.0019(11)
N5 0.0290(13) 0.0241(13) 0.0196(12) 0.0017(11) 0.0050(10) -0.0029(10)
C1 0.0254(14) 0.0236(15) 0.0195(13) 0.0044(12) 0.0080(11) 0.0064(12)
C2 0.0282(15) 0.0243(16) 0.0229(14) 0.0048(13) 0.0092(12) 0.0059(12)
C3 0.0234(15) 0.0252(17) 0.0460(19) 0.0028(13) 0.0191(14) 0.0057(14)
C4 0.043(2) 0.038(2) 0.062(3) 0.0016(18) 0.0353(19) 0.0087(19)
C5 0.050(3) 0.042(3) 0.112(4) -0.014(2) 0.061(3) -0.008(3)
C6 0.0262(19) 0.044(3) 0.130(5) 0.0000(19) 0.035(3) -0.008(3)
C7 0.0249(18) 0.040(2) 0.109(4) 0.0076(18) 0.008(2) 0.011(3)
C8 0.0251(17) 0.034(2) 0.063(3) 0.0058(15) 0.0117(16) 0.0174(18)
C9 0.055(2) 0.0231(16) 0.0432(18) -0.0005(17) 0.0344(17) 0.0007(16)
C10 0.052(3) 0.025(3) 0.050(3) 0.007(2) 0.023(3) -0.004(2)
C11 0.060(3) 0.024(3) 0.038(3) 0.007(2) 0.023(3) 0.001(2)
C12 0.063(4) 0.016(3) 0.062(4) -0.006(3) 0.038(3) -0.004(3)
C13 0.050(4) 0.038(3) 0.048(3) 0.006(3) 0.029(3) -0.017(3)
C14 0.040(3) 0.054(4) 0.030(3) 0.011(3) -0.004(2) -0.019(3)
C15 0.041(3) 0.033(3) 0.041(3) 0.011(2) 0.016(2) -0.008(2)
C16 0.033(3) 0.035(3) 0.026(3) -0.002(2) 0.014(2) -0.004(2)
C17 0.046(3) 0.036(3) 0.033(3) -0.003(3) 0.012(2) -0.002(2)
C18 0.030(2) 0.026(2) 0.026(2) 0.0007(19) 0.0130(19) 0.0026(17)
C19 0.0216(14) 0.0293(17) 0.0351(17) 0.0068(13) 0.0109(13) 0.0053(14)
C20 0.0272(15) 0.0232(15) 0.0280(16) -0.0008(12) 0.0052(12) -0.0068(12)
C21 0.0256(15) 0.0261(16) 0.0279(16) -0.0018(13) 0.0029(12) -0.0019(12)
C22 0.0374(17) 0.0249(16) 0.0215(15) 0.0071(14) 0.0050(13) -0.0010(12)
C23 0.0283(15) 0.0235(16) 0.0194(14) 0.0037(13) 0.0035(11) -0.0025(12)
C24 0.0175(13) 0.0237(15) 0.0236(14) -0.0036(12) 0.0028(11) -0.0018(12)
C25 0.0301(16) 0.0308(17) 0.0278(16) 0.0007(14) 0.0071(13) -0.0021(13)
C26 0.0306(16) 0.042(2) 0.0238(15) -0.0086(15) 0.0025(12) 0.0020(13)
C27 0.0246(15) 0.0306(18) 0.0369(18) -0.0032(14) 0.0036(13) 0.0109(14)
C28 0.0275(16) 0.0262(17) 0.0398(19) 0.0012(14) 0.0075(14) 0.0020(14)
C29 0.0238(14) 0.0274(17) 0.0294(15) -0.0007(14) 0.0074(11) -0.0002(13)
C10' 0.052(5) 0.041(5) 0.031(5) 0.018(4) 0.009(4) -0.019(4)
C11' 0.042(5) 0.040(5) 0.036(5) 0.017(4) 0.020(4) 0.005(4)
C12' 0.040(5) 0.039(5) 0.047(5) 0.004(4) 0.016(4) 0.007(4)
C13' 0.030(4) 0.027(4) 0.036(4) 0.001(4) 0.011(3) 0.003(4)
C14' 0.035(4) 0.028(4) 0.044(4) -0.005(4) 0.020(4) 0.000(4)
C15' 0.042(5) 0.034(5) 0.036(5) 0.003(4) 0.009(4) -0.002(4)
C16' 0.017(4) 0.027(4) 0.033(4) 0.004(3) -0.003(3) 0.000(3)
C17' 0.021(4) 0.022(4) 0.025(4) 0.000(3) 0.015(3) 0.002(3)
C18' 0.035(4) 0.032(4) 0.022(4) -0.006(3) 0.011(3) 0.001(3)

loop_
_atom_type_symbol
_atom_type_description
_atom_type_scat_dispersion_real
_atom_type_scat_dispersion_imag
_atom_type_scat_source
C C 0.0033 0.0016 'International Tables Vol C Tables 4.2.6.8 and 6.1.1.4'
H H 0.0000 0.0000 'International Tables Vol C Tables 4.2.6.8 and 6.1.1.4'
N N 0.0061 0.0033 'International Tables Vol C Tables 4.2.6.8 and 6.1.1.4'
S S 0.1246 0.1234 'International Tables Vol C Tables 4.2.6.8 and 6.1.1.4'

loop_
_geom_angle_atom_site_label_1
_geom_angle_atom_site_label_2
_geom_angle_atom_site_label_3
_geom_angle
C1 N1 C2 108.1(2)
C1 N1 C3 121.7(3)
C2 N1 C3 130.0(3)
C2 N2 N3 105.4(3)
C1 N3 N2 112.3(2)
C1 N3 C19 129.8(3)
N2 N3 C19 117.6(3)
C19 N4 C20 113.0(3)
C19 N4 C23 114.5(3)
C20 N4 C23 110.8(2)
C24 N5 C21 115.1(2)
C24 N5 C22 115.6(3)
C21 N5 C22 110.9(3)
N3 C1 N1 104.0(3)
N3 C1 S1 128.7(2)
N1 C1 S1 127.3(2)
N2 C2 N1 110.2(3)
N2 C2 C9 122.7(3)
N1 C2 C9 127.1(3)
C4 C3 C8 121.3(3)
C4 C3 N1 119.5(3)
C8 C3 N1 119.2(3)
C3 C4 C5 118.4(4)
C3 C4 H4 120.8
C5 C4 H4 120.8
C6 C5 C4 120.7(4)
C6 C5 H5 119.7
C4 C5 H5 119.7
C5 C6 C7 120.4(4)
C5 C6 H6 119.8
C7 C6 H6 119.8
C6 C7 C8 120.2(5)
C6 C7 H7 119.9
C8 C7 H7 119.9
C3 C8 C7 119.0(4)
C3 C8 H8 120.5
C7 C8 H8 120.5
C14 C9 C18' 113.4(3)
C14 C9 C18 112.7(2)
C18' C9 C10' 108.8(3)
C18' C9 C14' 110.4(3)
C10' C9 C14' 104.2(3)
C14 C9 C10 108.7(3)
C18 C9 C10 105.9(2)
C14 C9 C2 112.6(2)
C18' C9 C2 127.6(3)
C18 C9 C2 112.3(2)
C10' C9 C2 102.9(3)
C14' C9 C2 100.4(3)
C10 C9 C2 103.8(2)
C11 C10 C9 110.5(2)
C11 C10 H10A 109.5
C9 C10 H10A 109.5
C11 C10 H10B 109.5
C9 C10 H10B 109.5
H10A C10 H10B 108.1
C12 C11 C10 109.5(3)
C12 C11 C15 109.1(3)
C10 C11 C15 109.6(3)
C12 C11 H11 109.5
C10 C11 H11 109.5
C15 C11 H11 109.5
C13 C12 C11 109.4(2)
C13 C12 H12A 109.8
C11 C12 H12A 109.8
C13 C12 H12B 109.8
C11 C12 H12B 109.8
H12A C12 H12B 108.2
C12 C13 C17 109.4(3)
C12 C13 C14 109.9(3)
C17 C13 C14 109.6(3)
C12 C13 H13 109.3
C17 C13 H13 109.3
C14 C13 H13 109.3
C9 C14 C13 109.1(2)
C9 C14 H14A 109.9
C13 C14 H14A 109.9
C9 C14 H14B 109.9
C13 C14 H14B 109.9
H14A C14 H14B 108.3
C11 C15 C16 108.8(2)
C11 C15 H15A 109.9
C16 C15 H15A 109.9
C11 C15 H15B 109.9
C16 C15 H15B 109.9
H15A C15 H15B 108.3
C17 C16 C15 109.9(3)
C17 C16 C18 109.1(3)
C15 C16 C18 109.5(2)
C17 C16 H16 109.4
C15 C16 H16 109.4
C18 C16 H16 109.4
C13 C17 C16 110.0(2)
C13 C17 H17A 109.7
C16 C17 H17A 109.7
C13 C17 H17B 109.7
C16 C17 H17B 109.7
H17A C17 H17B 108.2
C16 C18 C9 109.6(2)
C16 C18 H18A 109.7
C9 C18 H18A 109.7
C16 C18 H18B 109.7
C9 C18 H18B 109.7
H18A C18 H18B 108.2
N4 C19 N3 116.3(3)
N4 C19 H19A 108.2
N3 C19 H19A 108.2
N4 C19 H19B 108.2
N3 C19 H19B 108.2
H19A C19 H19B 107.4
N4 C20 C21 110.2(3)
N4 C20 H20A 109.6
C21 C20 H20A 109.6
N4 C20 H20B 109.6
C21 C20 H20B 109.6
H20A C20 H20B 108.1
N5 C21 C20 110.6(3)
N5 C21 H21A 109.5
C20 C21 H21A 109.5
N5 C21 H21B 109.5
C20 C21 H21B 109.5
H21A C21 H21B 108.1
N5 C22 C23 109.1(3)
N5 C22 H22A 109.9
C23 C22 H22A 109.9
N5 C22 H22B 109.9
C23 C22 H22B 109.9
H22A C22 H22B 108.3
N4 C23 C22 109.8(3)
N4 C23 H23A 109.7
C22 C23 H23A 109.7
N4 C23 H23B 109.7
C22 C23 H23B 109.7
H23A C23 H23B 108.2
C25 C24 C29 118.2(3)
C25 C24 N5 118.9(3)
C29 C24 N5 122.9(3)
C26 C25 C24 120.9(3)
C26 C25 H25 119.5
C24 C25 H25 119.5
C25 C26 C27 120.6(3)
C25 C26 H26 119.7
C27 C26 H26 119.7
C28 C27 C26 119.0(3)
C28 C27 H27 120.5
C26 C27 H27 120.5
C27 C28 C29 121.1(3)
C27 C28 H28 119.4
C29 C28 H28 119.4
C28 C29 C24 120.2(3)
C28 C29 H29 119.9
C24 C29 H29 119.9
C11' C10' C9 111.7(3)
C11' C10' H10C 109.3
C9 C10' H10C 109.3
C11' C10' H10D 109.3
C9 C10' H10D 109.3
H10C C10' H10D 107.9
C10' C11' C15' 109.6(3)
C10' C11' C12' 110.6(3)
C15' C11' C12' 109.1(3)
C10' C11' H11B 109.2
C15' C11' H11B 109.2
C12' C11' H11B 109.2
C11' C12' C13' 108.0(3)
C11' C12' H12C 110.1
C13' C12' H12C 110.1
C11' C12' H12D 110.1
C13' C12' H12D 110.1
H12C C12' H12D 108.4
C14' C13' C17' 108.8(3)
C14' C13' C12' 110.0(3)
C17' C13' C12' 109.2(3)
C14' C13' H13' 109.6
C17' C13' H13' 109.6
C12' C13' H13' 109.6
C13' C14' C9 111.8(3)
C13' C14' H14C 109.3
C9 C14' H14C 109.3
C13' C14' H14D 109.3
C9 C14' H14D 109.3
H14C C14' H14D 107.9
C16' C15' C11' 108.6(3)
C16' C15' H15C 110.0
C11' C15' H15C 110.0
C16' C15' H15D 110.0
C11' C15' H15D 110.0
H15C C15' H15D 108.3
C18' C16' C15' 110.2(3)
C18' C16' C17' 109.5(3)
C15' C16' C17' 109.7(3)
C18' C16' H16' 109.1
C15' C16' H16' 109.1
C17' C16' H16' 109.1
C16' C17' C13' 109.6(3)
C16' C17' H17C 109.7
C13' C17' H17C 109.7
C16' C17' H17D 109.7
C13' C17' H17D 109.7
H17C C17' H17D 108.2
C9 C18' C16' 110.3(2)
C9 C18' H18C 109.6
C16' C18' H18C 109.6
C9 C18' H18D 109.6
C16' C18' H18D 109.6
H18C C18' H18D 108.1

loop_
_geom_bond_atom_site_label_1
_geom_bond_atom_site_label_2
_geom_bond_distance
S1 C1 1.673(3)
N1 C1 1.381(4)
N1 C2 1.390(4)
N1 C3 1.439(4)
N2 C2 1.301(4)
N2 N3 1.387(4)
N3 C1 1.347(4)
N3 C19 1.478(4)
N4 C19 1.447(4)
N4 C20 1.462(4)
N4 C23 1.460(4)
N5 C24 1.418(4)
N5 C21 1.468(4)
N5 C22 1.468(4)
C2 C9 1.546(4)
C3 C4 1.382(5)
C3 C8 1.378(5)
C4 C5 1.403(6)
C4 H4 0.9500
C5 C6 1.363(8)
C5 H5 0.9500
C6 C7 1.375(7)
C6 H6 0.9500
C7 C8 1.396(5)
C7 H7 0.9500
C8 H8 0.9500
C9 C14 1.491(2)
C9 C18' 1.492(2)
C9 C18 1.5111(19)
C9 C10' 1.512(2)
C9 C14' 1.512(2)
C9 C10 1.518(2)
C10 C11 1.503(2)
C10 H10A 0.9900
C10 H10B 0.9900
C11 C12 1.502(2)
C11 C15 1.504(2)
C11 H11 1.0000
C12 C13 1.502(2)
C12 H12A 0.9900
C12 H12B 0.9900
C13 C17 1.503(2)
C13 C14 1.503(2)
C13 H13 1.0000
C14 H14A 0.9900
C14 H14B 0.9900
C15 C16 1.504(2)
C15 H15A 0.9900
C15 H15B 0.9900
C16 C17 1.502(2)
C16 C18 1.505(2)
C16 H16 1.0000
C17 H17A 0.9900
C17 H17B 0.9900
C18 H18A 0.9900
C18 H18B 0.9900
C19 H19A 0.9900
C19 H19B 0.9900
C20 C21 1.514(5)
C20 H20A 0.9900
C20 H20B 0.9900
C21 H21A 0.9900
C21 H21B 0.9900
C22 C23 1.525(4)
C22 H22A 0.9900
C22 H22B 0.9900
C23 H23A 0.9900
C23 H23B 0.9900
C24 C25 1.400(4)
C24 C29 1.403(5)
C25 C26 1.378(5)
C25 H25 0.9500
C26 C27 1.401(5)
C26 H26 0.9500
C27 C28 1.372(5)
C27 H27 0.9500
C28 C29 1.396(5)
C28 H28 0.9500
C29 H29 0.9500
C10' C11' 1.499(2)
C10' H10C 0.9900
C10' H10D 0.9900
C11' C15' 1.501(2)
C11' C12' 1.501(2)
C11' H11B 1.0000
C12' C13' 1.502(2)
C12' H12C 0.9900
C12' H12D 0.9900
C13' C14' 1.501(2)
C13' C17' 1.501(2)
C13' H13' 1.0000
C14' H14C 0.9900
C14' H14D 0.9900
C15' C16' 1.500(2)
C15' H15C 0.9900
C15' H15D 0.9900
C16' C18' 1.499(2)
C16' C17' 1.501(2)
C16' H16' 1.0000
C17' H17C 0.9900
C17' H17D 0.9900
C18' H18C 0.9900
C18' H18D 0.9900

loop_
_geom_hbond_atom_site_label_D
_geom_hbond_atom_site_label_H
_geom_hbond_atom_site_label_A
_geom_hbond_site_symmetry_A
_geom_hbond_distance_DH
_geom_hbond_distance_HA
_geom_hbond_distance_DA
_geom_hbond_angle_DHA
C19 H19B S1 2_755 0.99 2.84 3.593(4) 133

loop_
_geom_torsion_atom_site_label_1
_geom_torsion_atom_site_label_2
_geom_torsion_atom_site_label_3
_geom_torsion_atom_site_label_4
_geom_torsion
C2 N2 N3 C1 0.1(3)
C2 N2 N3 C19 173.9(3)
N2 N3 C1 N1 0.1(3)
C19 N3 C1 N1 -172.7(3)
N2 N3 C1 S1 179.6(2)
C19 N3 C1 S1 6.8(5)
C2 N1 C1 N3 -0.2(3)
C3 N1 C1 N3 174.9(3)
C2 N1 C1 S1 -179.7(2)
C3 N1 C1 S1 -4.6(4)
N3 N2 C2 N1 -0.2(3)
N3 N2 C2 C9 179.8(3)
C1 N1 C2 N2 0.2(3)
C3 N1 C2 N2 -174.3(3)
C1 N1 C2 C9 -179.8(3)
C3 N1 C2 C9 5.7(5)
C1 N1 C3 C4 91.4(4)
C2 N1 C3 C4 -94.7(4)
C1 N1 C3 C8 -88.0(4)
C2 N1 C3 C8 85.9(5)
C8 C3 C4 C5 -0.7(6)
N1 C3 C4 C5 179.9(4)
C3 C4 C5 C6 0.0(7)
C4 C5 C6 C7 0.2(8)
C5 C6 C7 C8 0.3(8)
C4 C3 C8 C7 1.2(7)
N1 C3 C8 C7 -179.4(4)
C6 C7 C8 C3 -1.0(7)
N2 C2 C9 C14 -9.7(4)
N1 C2 C9 C14 170.3(3)
N2 C2 C9 C18' 140.3(4)
N1 C2 C9 C18' -39.7(5)
N2 C2 C9 C18 -138.3(3)
N1 C2 C9 C18 41.8(4)
N2 C2 C9 C10' 13.7(4)
N1 C2 C9 C10' -166.2(4)
N2 C2 C9 C14' -93.6(4)
N1 C2 C9 C14' 86.5(4)
N2 C2 C9 C10 107.7(3)
N1 C2 C9 C10 -72.2(4)
C14 C9 C10 C11 -59.7(3)
C18 C9 C10 C11 61.7(3)
C2 C9 C10 C11 -179.8(3)
C9 C10 C11 C12 58.5(3)
C9 C10 C11 C15 -61.1(3)
C10 C11 C12 C13 -58.4(4)
C15 C11 C12 C13 61.6(3)
C11 C12 C13 C17 -60.0(3)
C11 C12 C13 C14 60.3(4)
C18 C9 C14 C13 -56.6(4)
C10 C9 C14 C13 60.5(3)
C2 C9 C14 C13 175.1(3)
C12 C13 C14 C9 -61.8(4)
C17 C13 C14 C9 58.4(4)
C12 C11 C15 C16 -61.3(3)
C10 C11 C15 C16 58.6(3)
C11 C15 C16 C17 60.1(3)
C11 C15 C16 C18 -59.7(3)
C12 C13 C17 C16 58.7(3)
C14 C13 C17 C16 -61.9(3)
C15 C16 C17 C13 -59.0(3)
C18 C16 C17 C13 61.0(3)
C17 C16 C18 C9 -57.2(3)
C15 C16 C18 C9 63.1(3)
C14 C9 C18 C16 56.4(3)
C10 C9 C18 C16 -62.4(3)
C2 C9 C18 C16 -175.1(3)
C20 N4 C19 N3 -50.8(4)
C23 N4 C19 N3 77.3(4)
C1 N3 C19 N4 -91.6(4)
N2 N3 C19 N4 95.9(3)
C19 N4 C20 C21 -172.1(3)
C23 N4 C20 C21 57.8(3)
C24 N5 C21 C20 -169.1(3)
C22 N5 C21 C20 57.3(3)
N4 C20 C21 N5 -56.3(4)
C24 N5 C22 C23 168.3(3)
C21 N5 C22 C23 -58.3(3)
C19 N4 C23 C22 171.3(3)
C20 N4 C23 C22 -59.5(3)
N5 C22 C23 N4 59.2(3)
C21 N5 C24 C25 57.9(4)
C22 N5 C24 C25 -170.7(3)
C21 N5 C24 C29 -123.8(3)
C22 N5 C24 C29 7.5(4)
C29 C24 C25 C26 0.1(5)
N5 C24 C25 C26 178.4(3)
C24 C25 C26 C27 0.1(5)
C25 C26 C27 C28 -0.5(5)
C26 C27 C28 C29 0.7(5)
C27 C28 C29 C24 -0.6(5)
C25 C24 C29 C28 0.1(4)
N5 C24 C29 C28 -178.1(3)
C18' C9 C10' C11' 57.1(4)
C14' C9 C10' C11' -60.7(4)
C2 C9 C10' C11' -165.1(4)
C9 C10' C11' C15' -58.3(4)
C9 C10' C11' C12' 62.0(4)
C10' C11' C12' C13' -57.6(4)
C15' C11' C12' C13' 63.1(4)
C11' C12' C13' C14' 57.6(4)
C11' C12' C13' C17' -61.8(4)
C17' C13' C14' C9 57.0(4)
C12' C13' C14' C9 -62.6(4)
C14 C9 C14' C13' 56.1(4)
C18' C9 C14' C13' -55.5(4)
C10' C9 C14' C13' 61.2(4)
C2 C9 C14' C13' 167.5(4)
C10' C11' C15' C16' 59.0(4)
C12' C11' C15' C16' -62.2(4)
C11' C15' C16' C18' -60.8(4)
C11' C15' C16' C17' 59.9(4)
C18' C16' C17' C13' 61.9(4)
C15' C16' C17' C13' -59.2(4)
C14' C13' C17' C16' -60.0(4)
C12' C13' C17' C16' 60.1(4)
C10' C9 C18' C16' -57.6(4)
C14' C9 C18' C16' 56.1(4)
C2 C9 C18' C16' 178.2(3)
C15' C16' C18' C9 61.0(4)
C17' C16' C18' C9 -59.8(4)
